data_7044813
loop_
_publ_author_name
'Dong, Hui-Ming'
'Zhang, Zhi-Chao'
'Li, Hai-Yan'
'Liu, Zhong-Yi'
'Yang, En-Cui'
'Zhao, Xiao-Jun'

_publ_section_title
;
 High-nuclear heterometallic oxime clusters assembled from triangular
 subunits: solvothermal syntheses, crystal structures and magnetic
 properties.
;
_journal_issue 1
_journal_name_full 'Dalton transactions (Cambridge, England : 2003)'
_journal_page_first 169
_journal_page_last 179
_journal_paper_doi 10.1039/c7dt03692b
_journal_volume 47
_journal_year 2017
_chemical_formula_sum 'C99.5 H129.5 Dy5 N67.5 Ni10 O44.5'
_chemical_formula_weight 4382.80
_space_group_crystal_system monoclinic
_space_group_IT_number 15
_space_group_name_Hall '-C 2yc'
_space_group_name_H-M_alt 'C 1 2/c 1'
_symmetry_space_group_name_Hall '-C 2yc'
_symmetry_space_group_name_H-M 'C 1 2/c 1'
_atom_sites_solution_hydrogens mixed
_audit_creation_method SHELXL-2013
_audit_update_record
;
2016-03-10 deposited with the CCDC.
2017-11-20 downloaded from the CCDC.
;
_cell_angle_alpha 90
_cell_angle_beta 100.8810(10)
_cell_angle_gamma 90
_cell_formula_units_Z 4
_cell_length_a 26.4358(15)
_cell_length_b 26.7521(16)
_cell_length_c 21.9223(13)
_cell_measurement_reflns_used 9994
_cell_measurement_temperature 173(2)
_cell_measurement_theta_max 28.32
_cell_measurement_theta_min 2.41
_cell_volume 15225.0(15)
_computing_cell_refinement 'Bruker SMART'
_computing_data_collection 'Bruker SMART'
_computing_data_reduction 'Bruker SAINT'
_computing_molecular_graphics 'Bruker SHELXTL'
_computing_publication_material 'Bruker SHELXTL'
_computing_structure_refinement 'SHELXL-2013 (Sheldrick, 2013)'
_computing_structure_solution 'Bruker SHELXTL'
_diffrn_ambient_temperature 173(2)
_diffrn_measured_fraction_theta_full 0.974
_diffrn_measured_fraction_theta_max 1.000
_diffrn_measurement_device_type 'CCD area detector'
_diffrn_measurement_method 'phi and omega scans'
_diffrn_radiation_type MoK\a
_diffrn_radiation_wavelength 0.71073
_diffrn_reflns_av_R_equivalents 0.0401
_diffrn_reflns_av_unetI/netI 0.0441
_diffrn_reflns_Laue_measured_fraction_full 0.974
_diffrn_reflns_Laue_measured_fraction_max 1.000
_diffrn_reflns_limit_h_max 31
_diffrn_reflns_limit_h_min -31
_diffrn_reflns_limit_k_max 29
_diffrn_reflns_limit_k_min -31
_diffrn_reflns_limit_l_max 23
_diffrn_reflns_limit_l_min -26
_diffrn_reflns_number 43512
_diffrn_reflns_point_group_measured_fraction_full 0.974
_diffrn_reflns_point_group_measured_fraction_max 1.000
_diffrn_reflns_theta_full 25.242
_diffrn_reflns_theta_max 25.010
_diffrn_reflns_theta_min 1.093
_exptl_absorpt_coefficient_mu 3.723
_exptl_absorpt_correction_type multi-scan
_exptl_absorpt_process_details sadabs
_exptl_crystal_colour red
_exptl_crystal_density_diffrn 1.912
_exptl_crystal_density_meas ?
_exptl_crystal_description block
_exptl_crystal_F_000 8660
_exptl_crystal_size_max 0.180
_exptl_crystal_size_mid 0.170
_exptl_crystal_size_min 0.160
_exptl_transmission_factor_max 0.587
_exptl_transmission_factor_min 0.554
_platon_squeeze_details
; The unit cell contains 20 nitrate ions, 26 methanol molecules 
and 26 acetonitrile molecules which have been treated as a diffuse 
contribution to the overall scattering without specific atom 
positions by SQUEEZE/PLATON. 
;
_refine_diff_density_max 1.262
_refine_diff_density_min -0.833
_refine_diff_density_rms 0.139
_refine_ls_extinction_method none
_refine_ls_goodness_of_fit_ref 1.094
_refine_ls_hydrogen_treatment constr
_refine_ls_matrix_type full
_refine_ls_number_parameters 805
_refine_ls_number_reflns 13434
_refine_ls_number_restraints 48
_refine_ls_restrained_S_all 1.097
_refine_ls_R_factor_all 0.0411
_refine_ls_R_factor_gt 0.0322
_refine_ls_shift/su_max 0.003
_refine_ls_shift/su_mean 0.000
_refine_ls_structure_factor_coef Fsqd
_refine_ls_weighting_details
; 
 w=1/[\s^2^(Fo^2^)+(0.0456P)^2^] 
 where P=(Fo^2^+2Fc^2^)/3 
;
_refine_ls_weighting_scheme calc
_refine_ls_wR_factor_gt 0.0839
_refine_ls_wR_factor_ref 0.0874
_reflns_Friedel_coverage 0.000
_reflns_number_gt 10943
_reflns_number_total 13434
_reflns_threshold_expression 'I > 2\s(I)'
_cod_data_source_file c7dt03692b2.cif
_cod_data_source_block 3
_cod_depositor_comments
;
The following automatic conversions were performed:

'_exptl_crystal_density_meas' value 'none' was changed to '?' - the
value is perceived as not measured.

Automatic conversion script
Id: cif_fix_values 4973 2017-02-22 13:04:09Z antanas 

 Adding full bibliography for 7044813--7044818.cif.
;
_cod_original_formula_sum 'C99.50 H129.50 Dy5 N67.50 Ni10 O44.50'
_cod_database_code 7044813
_shelx_space_group_comment
; 
The symmetry employed for this shelxl refinement is uniquely defined 
by the following loop, which should always be used as a source of 
symmetry information in preference to the above space-group names. 
They are only intended as comments. 
;
_shelx_estimated_absorpt_t_min 0.554
_shelx_estimated_absorpt_t_max 0.587
_shelxl_version_number 2013-2

loop_
_space_group_symop_operation_xyz
'x, y, z'
'-x, y, -z+1/2'
'x+1/2, y+1/2, z'
'-x+1/2, y+1/2, -z+1/2'
'-x, -y, -z'
'x, -y, z-1/2'
'-x+1/2, -y+1/2, -z'
'x+1/2, -y+1/2, z-1/2'

loop_
_atom_site_label
_atom_site_type_symbol
_atom_site_fract_x
_atom_site_fract_y
_atom_site_fract_z
_atom_site_U_iso_or_equiv
_atom_site_adp_type
_atom_site_occupancy
_atom_site_site_symmetry_order
_atom_site_calc_flag
_atom_site_refinement_flags_posn
_atom_site_refinement_flags_adp
_atom_site_refinement_flags_occupancy
_atom_site_disorder_assembly
_atom_site_disorder_group
Dy1 Dy 1.0000 0.20067(2) 0.7500 0.01113(8) Uani 1 2 d S T P . .
Dy2 Dy 0.90797(2) 0.20150(2) 0.60703(2) 0.01309(7) Uani 1 1 d . . . . .
Dy3 Dy 0.96538(2) 0.17268(2) 0.91503(2) 0.01228(7) Uani 1 1 d . . . . .
Ni1 Ni 1.07620(2) 0.08005(2) 0.78581(3) 0.01297(14) Uani 1 1 d . . . . .
Ni2 Ni 0.80903(2) 0.09741(2) 0.59125(3) 0.01728(14) Uani 1 1 d . . . . .
Ni3 Ni 1.13473(2) 0.20190(2) 0.73651(3) 0.01465(14) Uani 1 1 d . . . . .
Ni4 Ni 0.88474(2) 0.15515(2) 0.43983(3) 0.01868(15) Uani 1 1 d . . . . .
Ni5 Ni 0.88418(3) 0.27315(2) 0.95852(3) 0.02048(15) Uani 1 1 d . . . . .
O1 O 0.91233(12) 0.22941(11) 0.70839(14) 0.0155(7) Uani 1 1 d . . . . .
H1A H 0.9244 0.2589 0.7121 0.023 Uiso 1 1 d R U . . .
O2 O 1.00642(12) 0.22405(11) 0.85450(14) 0.0148(7) Uani 1 1 d . . . . .
H2A H 0.9924 0.2527 0.8548 0.022 Uiso 1 1 d R U . . .
O3 O 1.06566(12) 0.16046(11) 0.69675(14) 0.0136(7) Uani 1 1 d . . . . .
O4 O 1.04460(12) 0.13485(12) 0.81465(14) 0.0145(7) Uani 1 1 d . . . . .
O5 O 0.95645(12) 0.21180(12) 0.52750(14) 0.0178(7) Uani 1 1 d . . . . .
O6 O 0.87567(13) 0.14626(13) 0.51978(15) 0.0211(8) Uani 1 1 d . . . . .
O7 O 0.90291(16) 0.29169(13) 0.58853(19) 0.0361(10) Uani 1 1 d . . . . .
O8 O 0.83586(14) 0.24494(14) 0.55416(19) 0.0344(10) Uani 1 1 d . . . . .
O9 O 0.93845(14) 0.18439(12) 1.00773(15) 0.0226(8) Uani 1 1 d . . . . .
O10 O 0.90177(12) 0.23410(13) 0.89756(14) 0.0205(8) Uani 1 1 d . . . . .
O11 O 1.15625(13) 0.14980(12) 0.86537(15) 0.0197(8) Uani 1 1 d . . . . .
O12 O 1.0000 0.28956(19) 0.7500 0.0114(14) Uani 0.746(10) 2 d S T P A 1
O12' O 1.0084(9) 0.3243(8) 0.7221(10) 0.0114(14) Uani 0.127(5) 1 d . . P A 2
N1 N 1.11300(15) 0.02978(14) 0.75209(17) 0.0140(8) Uani 1 1 d . . . . .
N2 N 1.17249(17) -0.03235(16) 0.6918(2) 0.0256(10) Uani 1 1 d . . . . .
N3 N 1.07902(15) 0.11026(14) 0.71105(18) 0.0160(9) Uani 1 1 d . . . . .
N4 N 1.08733(16) 0.10147(15) 0.60794(18) 0.0198(9) Uani 1 1 d . . . . .
H4A H 1.0992 0.0771 0.5861 0.030 Uiso 1 1 d R U . . .
N5 N 1.01020(15) 0.10086(14) 0.98350(17) 0.0134(8) Uani 1 1 d . . . . .
N6 N 1.05854(16) 0.01808(15) 1.04997(18) 0.0203(9) Uani 1 1 d . . . . .
N7 N 1.03271(15) 0.12657(14) 0.87577(16) 0.0134(9) Uani 1 1 d . . . . .
N8 N 1.06848(15) 0.05013(14) 0.85927(18) 0.0171(9) Uani 1 1 d . . . . .
H8A H 1.0689 0.0197 0.8770 0.026 Uiso 1 1 d R U . . .
N9 N 0.89421(16) 0.17590(15) 0.36092(17) 0.0170(9) Uani 1 1 d . . . . .
N10 N 0.91464(17) 0.21738(17) 0.25251(19) 0.0258(10) Uani 1 1 d . . . . .
N11 N 0.93567(15) 0.20217(14) 0.46725(17) 0.0161(9) Uani 1 1 d . . . . .
N12 N 0.97545(17) 0.27377(15) 0.43759(19) 0.0249(10) Uani 1 1 d . . . . .
H12A H 0.9969 0.2794 0.4740 0.037 Uiso 1 1 d R U . . .
H12B H 0.9835 0.2919 0.4062 0.037 Uiso 1 1 d R U . . .
N13 N 0.77180(17) 0.05005(15) 0.5368(2) 0.0242(10) Uani 1 1 d . . . . .
N14 N 0.7137(2) -0.00665(19) 0.4416(2) 0.0434(14) Uani 1 1 d . . . . .
N15 N 0.83894(15) 0.10987(15) 0.52308(18) 0.0176(9) Uani 1 1 d . . . . .
N16 N 0.83438(16) 0.10600(15) 0.41867(18) 0.0195(9) Uani 1 1 d . . . . .
H16A H 0.8217 0.0872 0.3853 0.029 Uiso 1 1 d R U . . .
N17 N 0.87345(16) 0.31071(15) 1.02755(19) 0.0210(10) Uani 1 1 d . . . . .
N18 N 0.86851(19) 0.35685(17) 1.1407(2) 0.0334(12) Uani 1 1 d . . . . .
N19 N 0.91598(15) 0.22837(15) 1.01854(18) 0.0180(9) Uani 1 1 d . . . . .
N20 N 0.93720(19) 0.21196(17) 1.1252(2) 0.0323(12) Uani 1 1 d . . . . .
H20A H 0.9558 0.1843 1.1219 0.048 Uiso 1 1 d R U . . .
H20B H 0.9256 0.2135 1.1612 0.048 Uiso 1 1 d R U . . .
N21 N 0.81239(16) 0.26076(16) 0.73512(19) 0.0226(10) Uani 1 1 d . . . . .
N22 N 0.7525(2) 0.34664(19) 0.7110(2) 0.0384(13) Uani 1 1 d . . . . .
N23 N 0.87760(16) 0.24799(15) 0.83754(17) 0.0184(9) Uani 1 1 d . . . . .
N24 N 0.84670(17) 0.30965(16) 0.89343(19) 0.0268(11) Uani 1 1 d . . . . .
H24A H 0.8240 0.3347 0.8936 0.040 Uiso 1 1 d R U . . .
N25 N 1.18607(16) 0.15758(16) 0.69448(19) 0.0224(10) Uani 1 1 d . . . . .
N26 N 1.2520(2) 0.0906(2) 0.6513(2) 0.0425(14) Uani 1 1 d . . . . .
N27 N 1.16633(15) 0.15393(15) 0.80551(17) 0.0164(9) Uani 1 1 d . . . . .
N28 N 1.21959(16) 0.08829(15) 0.83931(19) 0.0210(10) Uani 1 1 d . . . . .
H28A H 1.2454 0.0660 0.8411 0.032 Uiso 1 1 d R U . . .
C1 C 1.13988(18) -0.00787(18) 0.7819(2) 0.0179(11) Uani 1 1 d . . . . .
H1 H 1.1386 -0.0139 0.8243 0.022 Uiso 1 1 calc R U . . .
C2 C 1.1693(2) -0.03786(19) 0.7522(2) 0.0230(12) Uani 1 1 d . . . . .
H2 H 1.1886 -0.0639 0.7752 0.028 Uiso 1 1 calc R U . . .
C3 C 1.14482(18) 0.00543(18) 0.6623(2) 0.0185(11) Uani 1 1 d . . . . .
H3 H 1.1453 0.0106 0.6196 0.022 Uiso 1 1 calc R U . . .
C4 C 1.11544(19) 0.03736(18) 0.6917(2) 0.0185(11) Uani 1 1 d . . . . .
C5 C 1.09201(17) 0.08411(17) 0.6659(2) 0.0148(10) Uani 1 1 d . . . . .
C6 C 1.02903(19) 0.05027(18) 1.0749(2) 0.0201(11) Uani 1 1 d . . . . .
H6 H 1.0244 0.0448 1.1163 0.024 Uiso 1 1 calc R U . . .
C7 C 1.00524(18) 0.09096(19) 1.0429(2) 0.0182(11) Uani 1 1 d . . . . .
H7 H 0.9849 0.1126 1.0629 0.022 Uiso 1 1 calc R U . . .
C8 C 1.06341(18) 0.02786(18) 0.9912(2) 0.0165(10) Uani 1 1 d . . . . .
H8 H 1.0834 0.0059 0.9712 0.020 Uiso 1 1 calc R U . . .
C9 C 1.04037(18) 0.06866(17) 0.9591(2) 0.0136(10) Uani 1 1 d . . . . .
C10 C 1.04755(17) 0.08049(16) 0.8947(2) 0.0111(10) Uani 1 1 d . . . . .
C11 C 0.8837(2) 0.17840(19) 0.2521(2) 0.0233(12) Uani 1 1 d . . . . .
H11 H 0.8683 0.1644 0.2132 0.028 Uiso 1 1 calc R U . . .
C12 C 0.8731(2) 0.1574(2) 0.3053(2) 0.0250(12) Uani 1 1 d . . . . .
H12 H 0.8506 0.1295 0.3027 0.030 Uiso 1 1 calc R U . . .
C13 C 0.9352(2) 0.23622(19) 0.3074(2) 0.0231(12) Uani 1 1 d . . . . .
H13 H 0.9572 0.2645 0.3092 0.028 Uiso 1 1 calc R U . . .
C14 C 0.92558(19) 0.21598(18) 0.3627(2) 0.0179(11) Uani 1 1 d . . . . .
C15 C 0.94711(18) 0.23230(17) 0.4255(2) 0.0151(10) Uani 1 1 d . . . . .
C16 C 0.7075(3) -0.0086(2) 0.4995(3) 0.0487(19) Uani 1 1 d . . . . .
H16 H 0.6812 -0.0299 0.5088 0.058 Uiso 1 1 calc R U . . .
C17 C 0.7361(2) 0.0177(2) 0.5480(3) 0.0385(15) Uani 1 1 d . . . . .
H17 H 0.7305 0.0130 0.5891 0.046 Uiso 1 1 calc R U . . .
C18 C 0.7510(2) 0.0249(2) 0.4306(3) 0.0295(13) Uani 1 1 d . . . . .
H18 H 0.7576 0.0276 0.3896 0.035 Uiso 1 1 calc R U . . .
C19 C 0.7793(2) 0.05288(18) 0.4769(2) 0.0230(12) Uani 1 1 d . . . . .
C20 C 0.81955(18) 0.09077(18) 0.4703(2) 0.0175(11) Uani 1 1 d . . . . .
C21 C 0.8514(2) 0.3553(2) 1.0300(3) 0.0285(13) Uani 1 1 d . . . . .
H21 H 0.8371 0.3719 0.9923 0.034 Uiso 1 1 calc R U . . .
C22 C 0.8488(2) 0.3779(2) 1.0851(3) 0.0313(14) Uani 1 1 d . . . . .
H22 H 0.8326 0.4096 1.0845 0.038 Uiso 1 1 calc R U . . .
C23 C 0.8895(2) 0.3125(2) 1.1377(2) 0.0281(13) Uani 1 1 d . . . . .
H23 H 0.9033 0.2959 1.1755 0.034 Uiso 1 1 calc R U . . .
C24 C 0.8925(2) 0.28887(18) 1.0826(2) 0.0202(11) Uani 1 1 d . . . . .
C25 C 0.91573(19) 0.24029(18) 1.0760(2) 0.0191(11) Uani 1 1 d . . . . .
C26 C 0.7522(2) 0.3108(2) 0.6693(3) 0.0343(15) Uani 1 1 d . . . . .
H26 H 0.7306 0.3149 0.6297 0.041 Uiso 1 1 calc R U . . .
C27 C 0.78163(19) 0.2674(2) 0.6803(2) 0.0237(12) Uani 1 1 d . . . . .
H27 H 0.7797 0.2427 0.6489 0.028 Uiso 1 1 calc R U . . .
C28 C 0.7829(2) 0.3392(2) 0.7664(3) 0.0354(15) Uani 1 1 d . . . . .
H28 H 0.7833 0.3636 0.7979 0.042 Uiso 1 1 calc R U . . .
C29 C 0.8137(2) 0.2972(2) 0.7797(2) 0.0249(12) Uani 1 1 d . . . . .
C30 C 0.8480(2) 0.28634(19) 0.8392(2) 0.0204(11) Uani 1 1 d . . . . .
C31 C 1.1949(2) 0.1591(2) 0.6366(2) 0.0279(13) Uani 1 1 d . . . . .
H31 H 1.1785 0.1841 0.6090 0.034 Uiso 1 1 calc R U . . .
C32 C 1.2271(2) 0.1255(3) 0.6159(3) 0.0382(16) Uani 1 1 d . . . . .
H32 H 1.2316 0.1276 0.5739 0.046 Uiso 1 1 calc R U . . .
C33 C 1.2440(2) 0.0891(2) 0.7109(3) 0.0303(13) Uani 1 1 d . . . . .
H33 H 1.2612 0.0645 0.7385 0.036 Uiso 1 1 calc R U . . .
C34 C 1.21163(19) 0.12224(19) 0.7319(2) 0.0214(12) Uani 1 1 d . . . . .
C35 C 1.20052(18) 0.12061(18) 0.7957(2) 0.0164(11) Uani 1 1 d . . . . .
C36 C 0.8588(2) 0.2857(2) 0.5543(3) 0.0258(12) Uani 1 1 d . . . . .
C37 C 0.8350(2) 0.3277(2) 0.5128(3) 0.0464(18) Uani 1 1 d D . . . .
C38 C 0.8627(4) 0.3344(5) 0.4602(4) 0.089(4) Uani 0.685(7) 1 d D U P B 1
H38A H 0.8999 0.3345 0.4761 0.133 Uiso 0.685(7) 1 calc R U P B 1
H38B H 0.8525 0.3662 0.4393 0.133 Uiso 0.685(7) 1 calc R U P B 1
H38C H 0.8540 0.3068 0.4307 0.133 Uiso 0.685(7) 1 calc R U P B 1
C39 C 0.7777(3) 0.3196(4) 0.4903(5) 0.063(3) Uani 0.685(7) 1 d D U P B 1
H39A H 0.7639 0.3461 0.4610 0.095 Uiso 0.685(7) 1 calc R U P B 1
H39B H 0.7601 0.3204 0.5259 0.095 Uiso 0.685(7) 1 calc R U P B 1
H39C H 0.7721 0.2870 0.4697 0.095 Uiso 0.685(7) 1 calc R U P B 1
C40 C 0.8411(4) 0.3773(3) 0.5528(5) 0.068(3) Uani 0.685(7) 1 d D U P B 1
H40A H 0.8775 0.3826 0.5708 0.102 Uiso 0.685(7) 1 calc R U P B 1
H40B H 0.8213 0.3744 0.5862 0.102 Uiso 0.685(7) 1 calc R U P B 1
H40C H 0.8282 0.4058 0.5262 0.102 Uiso 0.685(7) 1 calc R U P B 1
C38' C 0.8269(7) 0.3016(8) 0.4471(7) 0.089(4) Uani 0.315(7) 1 d D U P B 2
H38D H 0.8322 0.3261 0.4156 0.133 Uiso 0.315(7) 1 calc R U P B 2
H38E H 0.7918 0.2883 0.4366 0.133 Uiso 0.315(7) 1 calc R U P B 2
H38F H 0.8517 0.2743 0.4482 0.133 Uiso 0.315(7) 1 calc R U P B 2
C39' C 0.7810(4) 0.3426(7) 0.5199(10) 0.063(3) Uani 0.315(7) 1 d D U P B 2
H39D H 0.7820 0.3558 0.5618 0.095 Uiso 0.315(7) 1 calc R U P B 2
H39E H 0.7584 0.3133 0.5134 0.095 Uiso 0.315(7) 1 calc R U P B 2
H39F H 0.7678 0.3684 0.4892 0.095 Uiso 0.315(7) 1 calc R U P B 2
C40' C 0.8647(7) 0.3743(5) 0.5061(10) 0.068(3) Uani 0.315(7) 1 d D U P B 2
H40D H 0.8951 0.3659 0.4886 0.102 Uiso 0.315(7) 1 calc R U P B 2
H40E H 0.8756 0.3898 0.5469 0.102 Uiso 0.315(7) 1 calc R U P B 2
H40F H 0.8429 0.3976 0.4783 0.102 Uiso 0.315(7) 1 calc R U P B 2

loop_
_atom_site_aniso_label
_atom_site_aniso_U_11
_atom_site_aniso_U_22
_atom_site_aniso_U_33
_atom_site_aniso_U_23
_atom_site_aniso_U_13
_atom_site_aniso_U_12
Dy1 0.01223(17) 0.01401(17) 0.00706(15) 0.000 0.00162(13) 0.000
Dy2 0.01335(12) 0.01747(13) 0.00838(12) 0.00101(8) 0.00185(9) 0.00041(9)
Dy3 0.01266(12) 0.01609(12) 0.00850(11) 0.00111(9) 0.00306(9) 0.00250(9)
Ni1 0.0152(3) 0.0138(3) 0.0105(3) -0.0011(2) 0.0040(3) 0.0018(3)
Ni2 0.0178(3) 0.0198(3) 0.0142(3) 0.0008(3) 0.0032(3) -0.0026(3)
Ni3 0.0130(3) 0.0222(3) 0.0091(3) -0.0026(2) 0.0032(3) -0.0041(3)
Ni4 0.0212(4) 0.0223(4) 0.0123(3) -0.0005(3) 0.0025(3) 0.0003(3)
Ni5 0.0234(4) 0.0248(4) 0.0138(3) 0.0021(3) 0.0048(3) 0.0084(3)
O1 0.0196(18) 0.0128(17) 0.0134(17) 0.0019(13) 0.0011(14) 0.0004(14)
O2 0.0198(18) 0.0129(17) 0.0119(16) -0.0005(13) 0.0036(14) 0.0042(14)
O3 0.0179(18) 0.0093(16) 0.0134(17) 0.0007(12) 0.0026(14) 0.0040(14)
O4 0.0141(18) 0.0184(18) 0.0108(17) 0.0018(13) 0.0022(14) 0.0017(14)
O5 0.0199(19) 0.027(2) 0.0064(16) 0.0005(14) 0.0020(14) -0.0001(15)
O6 0.023(2) 0.026(2) 0.0135(18) 0.0015(14) 0.0017(15) -0.0047(16)
O7 0.041(3) 0.022(2) 0.044(3) 0.0068(18) 0.005(2) 0.0033(19)
O8 0.022(2) 0.032(2) 0.044(3) 0.0063(19) -0.0051(19) 0.0053(18)
O9 0.031(2) 0.0235(19) 0.0145(18) -0.0003(14) 0.0076(16) 0.0103(16)
O10 0.0174(18) 0.033(2) 0.0099(17) 0.0050(15) 0.0008(15) 0.0134(16)
O11 0.0195(19) 0.027(2) 0.0134(17) -0.0026(14) 0.0054(15) 0.0005(16)
O12 0.026(4) 0.002(3) 0.003(3) 0.000 -0.003(3) 0.000
O12' 0.026(4) 0.002(3) 0.003(3) 0.000 -0.003(3) 0.000
N1 0.013(2) 0.012(2) 0.016(2) -0.0003(16) 0.0001(17) 0.0009(17)
N2 0.028(3) 0.025(3) 0.023(2) -0.0061(19) 0.002(2) 0.006(2)
N3 0.015(2) 0.019(2) 0.014(2) -0.0013(17) 0.0012(18) 0.0017(18)
N4 0.022(2) 0.027(2) 0.012(2) -0.0045(18) 0.0069(19) 0.0044(19)
N5 0.015(2) 0.015(2) 0.009(2) 0.0036(16) 0.0018(17) -0.0020(17)
N6 0.021(2) 0.023(2) 0.015(2) 0.0041(17) 0.0003(19) -0.0034(19)
N7 0.016(2) 0.021(2) 0.0037(18) 0.0011(15) 0.0021(16) 0.0009(17)
N8 0.019(2) 0.014(2) 0.019(2) 0.0054(17) 0.0053(19) 0.0063(18)
N9 0.023(2) 0.021(2) 0.007(2) -0.0025(16) 0.0034(18) 0.0027(19)
N10 0.028(3) 0.036(3) 0.013(2) 0.0010(19) 0.003(2) 0.010(2)
N11 0.019(2) 0.023(2) 0.0045(19) -0.0010(16) -0.0021(17) 0.0023(18)
N12 0.033(3) 0.025(2) 0.016(2) 0.0028(18) 0.002(2) -0.005(2)
N13 0.030(3) 0.018(2) 0.026(2) 0.0028(18) 0.009(2) -0.002(2)
N14 0.054(4) 0.037(3) 0.042(3) -0.019(2) 0.017(3) -0.018(3)
N15 0.012(2) 0.023(2) 0.017(2) 0.0011(17) 0.0008(18) -0.0041(18)
N16 0.022(2) 0.021(2) 0.016(2) -0.0059(17) 0.0027(19) 0.0051(19)
N17 0.023(2) 0.023(2) 0.019(2) 0.0039(18) 0.010(2) 0.0047(19)
N18 0.046(3) 0.034(3) 0.021(2) 0.000(2) 0.007(2) 0.012(2)
N19 0.022(2) 0.019(2) 0.015(2) 0.0052(17) 0.0089(18) 0.0080(18)
N20 0.052(3) 0.032(3) 0.016(2) 0.0059(19) 0.013(2) 0.018(2)
N21 0.019(2) 0.032(3) 0.018(2) 0.0034(19) 0.0071(19) 0.009(2)
N22 0.045(3) 0.041(3) 0.026(3) 0.008(2) 0.000(2) 0.026(3)
N23 0.018(2) 0.030(2) 0.0063(19) 0.0078(17) 0.0022(17) 0.0119(19)
N24 0.031(3) 0.030(3) 0.018(2) -0.0020(19) 0.000(2) 0.018(2)
N25 0.014(2) 0.032(3) 0.021(2) -0.0088(19) 0.0016(19) -0.0052(19)
N26 0.041(3) 0.060(4) 0.032(3) -0.009(3) 0.020(3) 0.006(3)
N27 0.013(2) 0.028(2) 0.008(2) -0.0045(17) 0.0037(17) -0.0005(18)
N28 0.018(2) 0.025(2) 0.021(2) -0.0050(19) 0.0050(19) 0.0010(19)
C1 0.020(3) 0.020(3) 0.013(2) -0.001(2) 0.001(2) -0.001(2)
C2 0.027(3) 0.019(3) 0.023(3) 0.004(2) 0.005(2) 0.010(2)
C3 0.019(3) 0.022(3) 0.013(2) -0.006(2) 0.001(2) 0.002(2)
C4 0.016(3) 0.021(3) 0.018(3) -0.007(2) 0.002(2) -0.002(2)
C5 0.009(2) 0.019(3) 0.016(3) -0.002(2) 0.002(2) 0.004(2)
C6 0.023(3) 0.023(3) 0.015(3) 0.007(2) 0.004(2) -0.003(2)
C7 0.015(3) 0.030(3) 0.009(2) -0.001(2) 0.003(2) -0.005(2)
C8 0.015(3) 0.018(3) 0.014(3) -0.003(2) 0.000(2) -0.003(2)
C9 0.012(2) 0.017(3) 0.011(2) 0.0005(19) 0.002(2) -0.003(2)
C10 0.009(2) 0.013(2) 0.011(2) -0.0014(18) 0.0011(19) -0.0021(19)
C11 0.036(3) 0.024(3) 0.009(2) 0.000(2) 0.003(2) -0.004(3)
C12 0.028(3) 0.026(3) 0.019(3) -0.007(2) -0.001(2) 0.000(2)
C13 0.026(3) 0.028(3) 0.015(3) 0.004(2) 0.005(2) -0.003(2)
C14 0.022(3) 0.021(3) 0.012(2) 0.001(2) 0.007(2) 0.008(2)
C15 0.013(2) 0.015(3) 0.015(2) -0.0004(19) -0.001(2) 0.003(2)
C16 0.051(4) 0.047(4) 0.054(4) -0.023(3) 0.026(4) -0.034(3)
C17 0.048(4) 0.035(4) 0.035(3) -0.003(3) 0.013(3) -0.018(3)
C18 0.024(3) 0.034(3) 0.033(3) -0.014(3) 0.011(3) -0.008(3)
C19 0.022(3) 0.018(3) 0.031(3) 0.000(2) 0.010(2) 0.005(2)
C20 0.017(3) 0.018(3) 0.018(3) 0.002(2) 0.006(2) 0.009(2)
C21 0.032(3) 0.029(3) 0.024(3) 0.002(2) 0.008(3) 0.010(3)
C22 0.041(4) 0.030(3) 0.026(3) 0.002(2) 0.014(3) 0.014(3)
C23 0.037(3) 0.029(3) 0.019(3) 0.002(2) 0.008(3) 0.016(3)
C24 0.022(3) 0.024(3) 0.016(3) -0.001(2) 0.008(2) 0.003(2)
C25 0.022(3) 0.021(3) 0.014(3) 0.007(2) 0.003(2) 0.007(2)
C26 0.033(3) 0.051(4) 0.017(3) 0.006(3) -0.002(3) 0.018(3)
C27 0.020(3) 0.036(3) 0.013(3) 0.007(2) 0.000(2) 0.014(2)
C28 0.039(4) 0.040(4) 0.023(3) 0.000(3) -0.002(3) 0.022(3)
C29 0.028(3) 0.032(3) 0.013(3) -0.001(2) 0.002(2) 0.008(3)
C30 0.023(3) 0.024(3) 0.015(3) 0.002(2) 0.007(2) 0.006(2)
C31 0.021(3) 0.052(4) 0.012(3) 0.000(2) 0.007(2) 0.000(3)
C32 0.033(3) 0.070(5) 0.015(3) -0.002(3) 0.011(3) 0.003(3)
C33 0.023(3) 0.045(4) 0.024(3) -0.008(3) 0.008(3) 0.001(3)
C34 0.019(3) 0.026(3) 0.020(3) -0.007(2) 0.007(2) -0.008(2)
C35 0.013(3) 0.021(3) 0.015(2) -0.007(2) 0.001(2) -0.003(2)
C36 0.023(3) 0.028(3) 0.027(3) 0.003(2) 0.005(3) 0.009(3)
C37 0.050(4) 0.041(4) 0.055(4) 0.029(3) 0.028(4) 0.020(3)
C38 0.091(5) 0.089(5) 0.088(5) 0.008(3) 0.019(3) 0.005(3)
C39 0.063(4) 0.060(4) 0.063(4) 0.007(3) 0.005(3) 0.003(3)
C40 0.069(4) 0.064(4) 0.069(4) 0.004(3) 0.008(3) 0.000(3)
C38' 0.091(5) 0.089(5) 0.088(5) 0.008(3) 0.019(3) 0.005(3)
C39' 0.063(4) 0.060(4) 0.063(4) 0.007(3) 0.005(3) 0.003(3)
C40' 0.069(4) 0.064(4) 0.069(4) 0.004(3) 0.008(3) 0.000(3)

loop_
_atom_type_symbol
_atom_type_description
_atom_type_scat_dispersion_real
_atom_type_scat_dispersion_imag
_atom_type_scat_source
C C 0.0033 0.0016 'International Tables Vol C Tables 4.2.6.8 and 6.1.1.4'
H H 0.0000 0.0000 'International Tables Vol C Tables 4.2.6.8 and 6.1.1.4'
N N 0.0061 0.0033 'International Tables Vol C Tables 4.2.6.8 and 6.1.1.4'
O O 0.0106 0.0060 'International Tables Vol C Tables 4.2.6.8 and 6.1.1.4'
Ni Ni 0.3393 1.1124 'International Tables Vol C Tables 4.2.6.8 and 6.1.1.4'
Dy Dy -0.1892 4.4098 'International Tables Vol C Tables 4.2.6.8 and 6.1.1.4'

loop_
_geom_angle_atom_site_label_1
_geom_angle_atom_site_label_2
_geom_angle_atom_site_label_3
_geom_angle
_geom_angle_site_symmetry_1
_geom_angle_site_symmetry_3
O2 Dy1 O2 149.13(15) 2_756 .
O2 Dy1 O12 74.56(8) 2_756 .
O2 Dy1 O12 74.56(8) . .
O2 Dy1 O4 134.55(10) 2_756 .
O2 Dy1 O4 71.67(10) . .
O12 Dy1 O4 136.63(7) . .
O2 Dy1 O4 71.67(10) 2_756 2_756
O2 Dy1 O4 134.54(10) . 2_756
O12 Dy1 O4 136.63(7) . 2_756
O4 Dy1 O4 86.74(15) . 2_756
O2 Dy1 O1 99.71(10) 2_756 2_756
O2 Dy1 O1 70.38(10) . 2_756
O12 Dy1 O1 71.70(7) . 2_756
O4 Dy1 O1 71.85(10) . 2_756
O4 Dy1 O1 140.17(10) 2_756 2_756
O2 Dy1 O1 70.38(10) 2_756 .
O2 Dy1 O1 99.71(10) . .
O12 Dy1 O1 71.70(7) . .
O4 Dy1 O1 140.18(10) . .
O4 Dy1 O1 71.85(10) 2_756 .
O1 Dy1 O1 143.40(15) 2_756 .
O2 Dy1 O3 65.77(10) 2_756 .
O2 Dy1 O3 129.69(10) . .
O12 Dy1 O3 115.39(7) . .
O4 Dy1 O3 69.97(10) . .
O4 Dy1 O3 73.69(10) 2_756 .
O1 Dy1 O3 67.59(10) 2_756 .
O1 Dy1 O3 130.57(10) . .
O2 Dy1 O3 129.69(10) 2_756 2_756
O2 Dy1 O3 65.77(10) . 2_756
O12 Dy1 O3 115.39(7) . 2_756
O4 Dy1 O3 73.69(10) . 2_756
O4 Dy1 O3 69.97(10) 2_756 2_756
O1 Dy1 O3 130.57(10) 2_756 2_756
O1 Dy1 O3 67.59(10) . 2_756
O3 Dy1 O3 129.23(14) . 2_756
O2 Dy1 Dy2 139.69(8) 2_756 2_756
O2 Dy1 Dy2 40.02(8) . 2_756
O12 Dy1 Dy2 89.647(6) . 2_756
O4 Dy1 Dy2 47.02(7) . 2_756
O4 Dy1 Dy2 133.68(7) 2_756 2_756
O1 Dy1 Dy2 40.04(7) 2_756 2_756
O1 Dy1 Dy2 139.62(7) . 2_756
O3 Dy1 Dy2 89.68(7) . 2_756
O3 Dy1 Dy2 90.62(7) 2_756 2_756
O2 Dy1 Dy3 31.54(7) 2_756 2_756
O2 Dy1 Dy3 162.31(8) . 2_756
O12 Dy1 Dy3 100.881(5) . 2_756
O4 Dy1 Dy3 103.05(7) . 2_756
O4 Dy1 Dy3 59.99(7) 2_756 2_756
O1 Dy1 Dy3 91.94(7) 2_756 2_756
O1 Dy1 Dy3 94.86(7) . 2_756
O3 Dy1 Dy3 36.48(7) . 2_756
O3 Dy1 Dy3 129.96(7) 2_756 2_756
Dy2 Dy1 Dy3 124.253(6) 2_756 2_756
O2 Dy1 H1A 67.1 2_756 .
O2 Dy1 H1A 93.6 . .
O12 Dy1 H1A 52.3 . .
O4 Dy1 H1A 154.3 . .
O4 Dy1 H1A 89.4 2_756 .
O1 Dy1 H1A 123.9 2_756 .
O1 Dy1 H1A 19.5 . .
O3 Dy1 H1A 132.8 . .
O3 Dy1 H1A 81.1 2_756 .
Dy2 Dy1 H1A 130.0 2_756 .
Dy3 Dy1 H1A 96.9 2_756 .
O1 Dy2 O2 72.71(11) . 2_756
O1 Dy2 O8 101.68(13) . .
O2 Dy2 O8 133.74(12) 2_756 .
O1 Dy2 O11 81.45(11) . 2_756
O2 Dy2 O11 138.91(11) 2_756 2_756
O8 Dy2 O11 81.94(13) . 2_756
O1 Dy2 O5 136.90(11) . .
O2 Dy2 O5 67.30(11) 2_756 .
O8 Dy2 O5 94.64(12) . .
O11 Dy2 O5 140.73(11) 2_756 .
O1 Dy2 O6 152.88(11) . .
O2 Dy2 O6 127.59(11) 2_756 .
O8 Dy2 O6 77.35(13) . .
O11 Dy2 O6 71.53(11) 2_756 .
O5 Dy2 O6 69.57(11) . .
O1 Dy2 O7 80.39(12) . .
O2 Dy2 O7 79.88(13) 2_756 .
O8 Dy2 O7 54.20(14) . .
O11 Dy2 O7 127.03(12) 2_756 .
O5 Dy2 O7 77.49(12) . .
O6 Dy2 O7 117.86(13) . .
O1 Dy2 N7 101.21(11) . 2_756
O2 Dy2 N7 67.68(12) 2_756 2_756
O8 Dy2 N7 152.90(13) . 2_756
O11 Dy2 N7 87.31(11) 2_756 2_756
O5 Dy2 N7 78.18(11) . 2_756
O6 Dy2 N7 75.65(12) . 2_756
O7 Dy2 N7 145.03(13) . 2_756
O1 Dy2 O4 70.23(10) . 2_756
O2 Dy2 O4 68.24(10) 2_756 2_756
O8 Dy2 O4 154.69(12) . 2_756
O11 Dy2 O4 73.24(10) 2_756 2_756
O5 Dy2 O4 107.62(10) . 2_756
O6 Dy2 O4 98.89(10) . 2_756
O7 Dy2 O4 141.55(12) . 2_756
N7 Dy2 O4 32.61(10) 2_756 2_756
O1 Dy2 Dy3 108.73(8) . 2_756
O2 Dy2 Dy3 39.97(7) 2_756 2_756
O8 Dy2 Dy3 137.63(10) . 2_756
O11 Dy2 Dy3 130.56(8) 2_756 2_756
O5 Dy2 Dy3 43.16(8) . 2_756
O6 Dy2 Dy3 87.78(8) . 2_756
O7 Dy2 Dy3 102.40(10) . 2_756
N7 Dy2 Dy3 43.55(8) 2_756 2_756
O4 Dy2 Dy3 66.16(6) 2_756 2_756
O9 Dy3 O2 133.01(11) . .
O9 Dy3 O10 73.43(11) . .
O2 Dy3 O10 83.63(11) . .
O9 Dy3 N4 91.71(13) . 2_756
O2 Dy3 N4 132.73(12) . 2_756
O10 Dy3 N4 98.96(13) . 2_756
O9 Dy3 O5 81.87(12) . 2_756
O2 Dy3 O5 66.39(11) . 2_756
O10 Dy3 O5 107.25(11) . 2_756
N4 Dy3 O5 149.80(13) 2_756 2_756
O9 Dy3 N7 138.22(12) . .
O2 Dy3 N7 69.38(11) . .
O10 Dy3 N7 147.82(11) . .
N4 Dy3 N7 87.56(13) 2_756 .
O5 Dy3 N7 78.28(12) 2_756 .
O9 Dy3 O3 143.13(12) . 2_756
O2 Dy3 O3 67.16(10) . 2_756
O10 Dy3 O3 80.51(11) . 2_756
N4 Dy3 O3 66.83(11) 2_756 2_756
O5 Dy3 O3 131.50(10) 2_756 2_756
N7 Dy3 O3 73.17(11) . 2_756
O9 Dy3 N5 76.84(11) . .
O2 Dy3 N5 124.10(11) . .
O10 Dy3 N5 149.00(11) . .
N4 Dy3 N5 73.20(13) 2_756 .
O5 Dy3 N5 76.61(11) 2_756 .
N7 Dy3 N5 63.00(12) . .
O3 Dy3 N5 120.73(11) 2_756 .
O9 Dy3 Dy2 123.19(9) . 2_756
O2 Dy3 Dy2 40.45(8) . 2_756
O10 Dy3 Dy2 119.56(8) . 2_756
N4 Dy3 Dy2 132.81(9) 2_756 2_756
O5 Dy3 Dy2 41.49(7) 2_756 2_756
N7 Dy3 Dy2 45.31(9) . 2_756
O3 Dy3 Dy2 92.24(7) 2_756 2_756
N5 Dy3 Dy2 84.26(8) . 2_756
N3 Ni1 N8 176.03(18) . .
N3 Ni1 O4 93.03(15) . .
N8 Ni1 O4 85.08(15) . .
N3 Ni1 N1 81.61(16) . .
N8 Ni1 N1 100.53(16) . .
O4 Ni1 N1 173.20(15) . .
O11 Ni2 N28 85.20(16) 2_756 2_756
O11 Ni2 N15 91.88(16) 2_756 .
N28 Ni2 N15 176.98(19) 2_756 .
O11 Ni2 N13 171.67(16) 2_756 .
N28 Ni2 N13 100.82(18) 2_756 .
N15 Ni2 N13 82.01(17) . .
N23 Ni3 O1 103.49(15) 2_756 2_756
N23 Ni3 N27 164.61(16) 2_756 .
O1 Ni3 N27 89.89(14) 2_756 .
N23 Ni3 N21 77.25(16) 2_756 2_756
O1 Ni3 N21 90.02(14) 2_756 2_756
N27 Ni3 N21 95.44(17) . 2_756
N23 Ni3 N25 90.66(17) 2_756 .
O1 Ni3 N25 165.59(15) 2_756 .
N27 Ni3 N25 76.48(16) . .
N21 Ni3 N25 95.82(16) 2_756 .
N23 Ni3 O3 89.60(14) 2_756 .
O1 Ni3 O3 81.98(12) 2_756 .
N27 Ni3 O3 99.91(14) . .
N21 Ni3 O3 162.64(15) 2_756 .
N25 Ni3 O3 95.62(13) . .
O6 Ni4 N11 89.77(15) . .
O6 Ni4 N16 86.00(16) . .
N11 Ni4 N16 175.49(17) . .
O6 Ni4 N9 170.27(16) . .
N11 Ni4 N9 83.30(17) . .
N16 Ni4 N9 101.08(18) . .
O10 Ni5 N24 84.89(16) . .
O10 Ni5 N19 90.33(15) . .
N24 Ni5 N19 171.4(2) . .
O10 Ni5 N17 173.06(17) . .
N24 Ni5 N17 101.41(18) . .
N19 Ni5 N17 83.78(17) . .
Ni3 O1 Dy2 121.79(15) 2_756 .
Ni3 O1 Dy1 107.94(13) 2_756 .
Dy2 O1 Dy1 97.35(11) . .
Ni3 O1 H1A 122.8 2_756 .
Dy2 O1 H1A 109.8 . .
Dy1 O1 H1A 86.8 . .
Dy3 O2 Dy2 99.57(12) . 2_756
Dy3 O2 Dy1 116.42(13) . .
Dy2 O2 Dy1 99.76(11) 2_756 .
Dy3 O2 H2A 106.2 . .
Dy2 O2 H2A 128.4 2_756 .
Dy1 O2 H2A 107.2 . .
N3 O3 Ni3 103.9(2) . .
N3 O3 Dy3 111.8(2) . 2_756
Ni3 O3 Dy3 115.44(12) . 2_756
N3 O3 Dy1 118.1(2) . .
Ni3 O3 Dy1 101.38(11) . .
Dy3 O3 Dy1 106.08(11) 2_756 .
N7 O4 Ni1 112.6(2) . .
N7 O4 Dy1 119.0(2) . .
Ni1 O4 Dy1 125.13(14) . .
N7 O4 Dy2 70.08(19) . 2_756
Ni1 O4 Dy2 124.69(14) . 2_756
Dy1 O4 Dy2 90.49(10) . 2_756
N11 O5 Dy2 121.3(3) . .
N11 O5 Dy3 124.7(2) . 2_756
Dy2 O5 Dy3 95.35(11) . 2_756
N15 O6 Ni4 111.2(3) . .
N15 O6 Dy2 121.9(2) . .
Ni4 O6 Dy2 125.64(16) . .
C36 O7 Dy2 89.3(3) . .
C36 O8 Dy2 94.7(3) . .
N19 O9 Dy3 119.4(2) . .
N23 O10 Ni5 113.7(3) . .
N23 O10 Dy3 121.9(2) . .
Ni5 O10 Dy3 124.00(16) . .
N27 O11 Ni2 112.5(2) . 2_756
N27 O11 Dy2 118.1(3) . 2_756
Ni2 O11 Dy2 128.92(15) 2_756 2_756
C1 N1 C4 118.3(4) . .
C1 N1 Ni1 127.8(3) . .
C4 N1 Ni1 113.5(3) . .
C3 N2 C2 115.2(4) . .
C5 N3 O3 115.5(4) . .
C5 N3 Ni1 119.9(3) . .
O3 N3 Ni1 124.5(3) . .
C5 N4 Dy3 115.4(3) . 2_756
C5 N4 H4A 106.0 . .
Dy3 N4 H4A 136.3 2_756 .
C9 N5 C7 115.2(4) . .
C9 N5 Dy3 118.9(3) . .
C7 N5 Dy3 125.8(3) . .
C8 N6 C6 115.6(4) . .
C10 N7 O4 109.0(3) . .
C10 N7 Dy3 123.1(3) . .
O4 N7 Dy3 123.1(2) . .
C10 N7 Dy2 123.2(3) . 2_756
O4 N7 Dy2 77.3(2) . 2_756
Dy3 N7 Dy2 91.14(12) . 2_756
C10 N8 Ni1 112.1(3) . .
C10 N8 H8A 106.0 . .
Ni1 N8 H8A 140.8 . .
C12 N9 C14 118.0(4) . .
C12 N9 Ni4 128.7(4) . .
C14 N9 Ni4 113.3(3) . .
C11 N10 C13 116.9(4) . .
C15 N11 O5 117.6(4) . .
C15 N11 Ni4 116.3(3) . .
O5 N11 Ni4 125.4(3) . .
C15 N12 H12A 123.4 . .
C15 N12 H12B 120.0 . .
H12A N12 H12B 112.8 . .
C17 N13 C19 116.6(5) . .
C17 N13 Ni2 128.4(4) . .
C19 N13 Ni2 114.7(3) . .
C16 N14 C18 115.2(5) . .
C20 N15 O6 113.5(4) . .
C20 N15 Ni2 119.9(3) . .
O6 N15 Ni2 125.4(3) . .
C20 N16 Ni4 108.4(3) . .
C20 N16 H16A 113.4 . .
Ni4 N16 H16A 137.3 . .
C21 N17 C24 116.4(4) . .
C21 N17 Ni5 130.0(4) . .
C24 N17 Ni5 113.5(3) . .
C23 N18 C22 115.1(5) . .
C25 N19 O9 117.6(4) . .
C25 N19 Ni5 116.3(3) . .
O9 N19 Ni5 126.1(3) . .
C25 N20 H20A 123.5 . .
C25 N20 H20B 120.8 . .
H20A N20 H20B 112.9 . .
C27 N21 C29 118.4(4) . .
C27 N21 Ni3 128.4(4) . 2_756
C29 N21 Ni3 113.1(3) . 2_756
C26 N22 C28 116.3(5) . .
C30 N23 O10 110.8(4) . .
C30 N23 Ni3 120.0(3) . 2_756
O10 N23 Ni3 124.8(3) . 2_756
C30 N24 Ni5 109.7(3) . .
C30 N24 H24A 118.4 . .
Ni5 N24 H24A 130.4 . .
C31 N25 C34 116.3(4) . .
C31 N25 Ni3 129.3(4) . .
C34 N25 Ni3 114.4(3) . .
C32 N26 C33 116.0(5) . .
C35 N27 O11 111.1(4) . .
C35 N27 Ni3 120.2(3) . .
O11 N27 Ni3 128.7(3) . .
C35 N28 Ni2 110.7(3) . 2_756
C35 N28 H28A 130.5 . .
Ni2 N28 H28A 118.5 2_756 .
N1 C1 C2 120.6(4) . .
N1 C1 H1 119.7 . .
C2 C1 H1 119.7 . .
N2 C2 C1 123.4(5) . .
N2 C2 H2 118.3 . .
C1 C2 H2 118.3 . .
N2 C3 C4 122.7(5) . .
N2 C3 H3 118.6 . .
C4 C3 H3 118.6 . .
N1 C4 C3 119.7(5) . .
N1 C4 C5 114.4(4) . .
C3 C4 C5 125.3(4) . .
N3 C5 N4 122.9(4) . .
N3 C5 C4 108.4(4) . .
N4 C5 C4 128.5(4) . .
N6 C6 C7 122.8(4) . .
N6 C6 H6 118.6 . .
C7 C6 H6 118.6 . .
N5 C7 C6 121.6(4) . .
N5 C7 H7 119.2 . .
C6 C7 H7 119.2 . .
N6 C8 C9 122.1(4) . .
N6 C8 H8 118.9 . .
C9 C8 H8 118.9 . .
N5 C9 C8 122.6(4) . .
N5 C9 C10 115.4(4) . .
C8 C9 C10 121.9(4) . .
N8 C10 N7 121.2(4) . .
N8 C10 C9 124.7(4) . .
N7 C10 C9 114.0(4) . .
N10 C11 C12 122.9(5) . .
N10 C11 H11 118.6 . .
C12 C11 H11 118.6 . .
N9 C12 C11 120.5(5) . .
N9 C12 H12 119.8 . .
C11 C12 H12 119.8 . .
N10 C13 C14 122.2(5) . .
N10 C13 H13 118.9 . .
C14 C13 H13 118.9 . .
N9 C14 C13 119.6(4) . .
N9 C14 C15 113.3(4) . .
C13 C14 C15 127.1(5) . .
N11 C15 N12 124.9(4) . .
N11 C15 C14 112.3(4) . .
N12 C15 C14 122.8(4) . .
N14 C16 C17 125.1(5) . .
N14 C16 H16 117.4 . .
C17 C16 H16 117.4 . .
N13 C17 C16 119.6(5) . .
N13 C17 H17 120.2 . .
C16 C17 H17 120.2 . .
N14 C18 C19 121.6(5) . .
N14 C18 H18 119.2 . .
C19 C18 H18 119.2 . .
N13 C19 C18 121.7(5) . .
N13 C19 C20 111.4(4) . .
C18 C19 C20 126.8(5) . .
N15 C20 N16 121.0(5) . .
N15 C20 C19 110.7(4) . .
N16 C20 C19 128.3(5) . .
N17 C21 C22 121.8(5) . .
N17 C21 H21 119.1 . .
C22 C21 H21 119.1 . .
N18 C22 C21 122.6(5) . .
N18 C22 H22 118.7 . .
C21 C22 H22 118.7 . .
N18 C23 C24 123.4(5) . .
N18 C23 H23 118.3 . .
C24 C23 H23 118.3 . .
N17 C24 C23 120.7(5) . .
N17 C24 C25 113.1(4) . .
C23 C24 C25 126.2(5) . .
N19 C25 N20 123.8(4) . .
N19 C25 C24 113.1(4) . .
N20 C25 C24 122.9(4) . .
N22 C26 C27 123.6(5) . .
N22 C26 H26 118.2 . .
C27 C26 H26 118.2 . .
N21 C27 C26 119.6(5) . .
N21 C27 H27 120.2 . .
C26 C27 H27 120.2 . .
N22 C28 C29 122.6(5) . .
N22 C28 H28 118.7 . .
C29 C28 H28 118.7 . .
N21 C29 C28 119.4(5) . .
N21 C29 C30 114.7(4) . .
C28 C29 C30 125.9(5) . .
N23 C30 N24 120.5(5) . .
N23 C30 C29 114.0(4) . .
N24 C30 C29 125.2(4) . .
N25 C31 C32 121.8(5) . .
N25 C31 H31 119.1 . .
C32 C31 H31 119.1 . .
N26 C32 C31 122.9(5) . .
N26 C32 H32 118.5 . .
C31 C32 H32 118.5 . .
N26 C33 C34 121.6(6) . .
N26 C33 H33 119.2 . .
C34 C33 H33 119.2 . .
N25 C34 C33 121.5(5) . .
N25 C34 C35 115.4(4) . .
C33 C34 C35 123.1(5) . .
N27 C35 N28 120.4(4) . .
N27 C35 C34 113.5(4) . .
N28 C35 C34 126.0(4) . .
O8 C36 O7 120.2(5) . .
O8 C36 C37 120.2(5) . .
O7 C36 C37 119.5(5) . .
C38 C37 C36 110.3(6) . .
C40' C37 C36 120.9(10) . .
C40' C37 C39' 108.3(8) . .
C36 C37 C39' 115.2(9) . .
C38 C37 C39 111.9(5) . .
C36 C37 C39 111.4(6) . .
C40' C37 C38' 105.2(7) . .
C36 C37 C38' 101.0(10) . .
C39' C37 C38' 104.0(7) . .
C38 C37 C40 108.4(5) . .
C36 C37 C40 107.7(6) . .
C39 C37 C40 106.9(5) . .
C37 C38 H38A 109.5 . .
C37 C38 H38B 109.5 . .
H38A C38 H38B 109.5 . .
C37 C38 H38C 109.5 . .
H38A C38 H38C 109.5 . .
H38B C38 H38C 109.5 . .
C37 C39 H39A 109.5 . .
C37 C39 H39B 109.5 . .
H39A C39 H39B 109.5 . .
C37 C39 H39C 109.5 . .
H39A C39 H39C 109.5 . .
H39B C39 H39C 109.5 . .
C37 C40 H40A 109.5 . .
C37 C40 H40B 109.5 . .
H40A C40 H40B 109.5 . .
C37 C40 H40C 109.5 . .
H40A C40 H40C 109.5 . .
H40B C40 H40C 109.5 . .
C37 C38' H38D 109.5 . .
C37 C38' H38E 109.5 . .
H38D C38' H38E 109.5 . .
C37 C38' H38F 109.5 . .
H38D C38' H38F 109.5 . .
H38E C38' H38F 109.5 . .
C37 C39' H39D 109.5 . .
C37 C39' H39E 109.5 . .
H39D C39' H39E 109.5 . .
C37 C39' H39F 109.5 . .
H39D C39' H39F 109.5 . .
H39E C39' H39F 109.5 . .
C37 C40' H40D 109.5 . .
C37 C40' H40E 109.5 . .
H40D C40' H40E 109.5 . .
C37 C40' H40F 109.5 . .
H40D C40' H40F 109.5 . .
H40E C40' H40F 109.5 . .

loop_
_geom_bond_atom_site_label_1
_geom_bond_atom_site_label_2
_geom_bond_distance
_geom_bond_site_symmetry_2
Dy1 O2 2.350(3) 2_756
Dy1 O2 2.350(3) .
Dy1 O12 2.378(5) .
Dy1 O4 2.422(3) .
Dy1 O4 2.423(3) 2_756
Dy1 O1 2.449(3) 2_756
Dy1 O1 2.449(3) .
Dy1 O3 2.510(3) .
Dy1 O3 2.510(3) 2_756
Dy1 Dy2 3.5866(3) 2_756
Dy1 Dy3 3.9669(3) 2_756
Dy1 H1A 2.5464 .
Dy2 O1 2.326(3) .
Dy2 O2 2.340(3) 2_756
Dy2 O8 2.344(4) .
Dy2 O11 2.356(3) 2_756
Dy2 O5 2.367(3) .
Dy2 O6 2.440(3) .
Dy2 O7 2.446(4) .
Dy2 N7 2.529(4) 2_756
Dy2 O4 2.624(3) 2_756
Dy2 Dy3 3.5567(3) 2_756
Dy3 O9 2.298(3) .
Dy3 O2 2.317(3) .
Dy3 O10 2.330(3) .
Dy3 N4 2.358(4) 2_756
Dy3 O5 2.443(3) 2_756
Dy3 N7 2.451(4) .
Dy3 O3 2.455(3) 2_756
Dy3 N5 2.584(4) .
Dy3 Dy2 3.5568(4) 2_756
Ni1 N3 1.841(4) .
Ni1 N8 1.844(4) .
Ni1 O4 1.856(3) .
Ni1 N1 1.890(4) .
Ni2 O11 1.839(3) 2_756
Ni2 N28 1.840(4) 2_756
Ni2 N15 1.848(4) .
Ni2 N13 1.886(4) .
Ni3 N23 2.016(4) 2_756
Ni3 O1 2.029(3) 2_756
Ni3 N27 2.038(4) .
Ni3 N21 2.119(4) 2_756
Ni3 N25 2.137(4) .
Ni3 O3 2.173(3) .
Ni4 O6 1.829(3) .
Ni4 N11 1.858(4) .
Ni4 N16 1.866(4) .
Ni4 N9 1.878(4) .
Ni5 O10 1.824(3) .
Ni5 N24 1.854(4) .
Ni5 N19 1.859(4) .
Ni5 N17 1.882(4) .
O1 Ni3 2.029(3) 2_756
O1 H1A 0.8501 .
O2 Dy2 2.340(3) 2_756
O2 H2A 0.8502 .
O3 N3 1.409(5) .
O3 Dy3 2.455(3) 2_756
O4 N7 1.450(4) .
O4 Dy2 2.624(3) 2_756
O5 N11 1.356(5) .
O5 Dy3 2.443(3) 2_756
O6 N15 1.386(5) .
O7 C36 1.272(7) .
O8 C36 1.247(6) .
O9 N19 1.359(5) .
O10 N23 1.400(5) .
O11 N27 1.392(5) .
O11 Ni2 1.839(3) 2_756
O11 Dy2 2.356(3) 2_756
O12' O12' 1.38(4) 2_756
N1 C1 1.331(6) .
N1 C4 1.353(6) .
N2 C3 1.340(6) .
N2 C2 1.350(6) .
N3 C5 1.310(6) .
N4 C5 1.336(6) .
N4 Dy3 2.358(4) 2_756
N4 H4A 0.9001 .
N5 C9 1.351(6) .
N5 C7 1.359(6) .
N6 C8 1.344(6) .
N6 C6 1.345(6) .
N7 C10 1.336(6) .
N7 Dy2 2.529(4) 2_756
N8 C10 1.316(6) .
N8 H8A 0.9003 .
N9 C12 1.336(6) .
N9 C14 1.352(6) .
N10 C11 1.324(7) .
N10 C13 1.324(6) .
N11 C15 1.298(6) .
N12 C15 1.337(6) .
N12 H12A 0.9002 .
N12 H12B 0.9000 .
N13 C17 1.336(7) .
N13 C19 1.365(6) .
N14 C16 1.311(8) .
N14 C18 1.354(7) .
N15 C20 1.280(6) .
N16 C20 1.330(6) .
N16 H16A 0.9000 .
N17 C21 1.334(6) .
N17 C24 1.349(6) .
N18 C23 1.316(7) .
N18 C22 1.353(7) .
N19 C25 1.302(6) .
N20 C25 1.352(6) .
N20 H20A 0.9003 .
N20 H20B 0.9009 .
N21 C27 1.329(6) .
N21 C29 1.376(6) .
N21 Ni3 2.119(4) 2_756
N22 C26 1.322(7) .
N22 C28 1.339(7) .
N23 C30 1.295(6) .
N23 Ni3 2.015(4) 2_756
N24 C30 1.348(6) .
N24 H24A 0.9005 .
N25 C31 1.334(6) .
N25 C34 1.347(7) .
N26 C32 1.309(8) .
N26 C33 1.362(7) .
N27 C35 1.316(6) .
N28 C35 1.317(6) .
N28 Ni2 1.839(4) 2_756
N28 H28A 0.9004 .
C1 C2 1.367(7) .
C1 H1 0.9500 .
C2 H2 0.9500 .
C3 C4 1.392(6) .
C3 H3 0.9500 .
C4 C5 1.461(7) .
C6 C7 1.381(7) .
C6 H6 0.9500 .
C7 H7 0.9500 .
C8 C9 1.377(7) .
C8 H8 0.9500 .
C9 C10 1.493(6) .
C11 C12 1.371(7) .
C11 H11 0.9500 .
C12 H12 0.9500 .
C13 C14 1.394(6) .
C13 H13 0.9500 .
C14 C15 1.453(7) .
C16 C17 1.377(8) .
C16 H16 0.9500 .
C17 H17 0.9500 .
C18 C19 1.366(7) .
C18 H18 0.9500 .
C19 C20 1.497(7) .
C21 C22 1.364(7) .
C21 H21 0.9500 .
C22 H22 0.9500 .
C23 C24 1.380(7) .
C23 H23 0.9500 .
C24 C25 1.455(7) .
C26 C27 1.395(7) .
C26 H26 0.9500 .
C27 H27 0.9500 .
C28 C29 1.384(7) .
C28 H28 0.9500 .
C29 C30 1.471(7) .
C31 C32 1.373(8) .
C31 H31 0.9500 .
C32 H32 0.9500 .
C33 C34 1.370(7) .
C33 H33 0.9500 .
C34 C35 1.482(7) .
C36 C37 1.508(7) .
C37 C38 1.488(8) .
C37 C40' 1.493(9) .
C37 C39' 1.519(9) .
C37 C39 1.518(8) .
C37 C38' 1.578(9) .
C37 C40 1.582(8) .
C38 H38A 0.9800 .
C38 H38B 0.9800 .
C38 H38C 0.9800 .
C39 H39A 0.9800 .
C39 H39B 0.9800 .
C39 H39C 0.9800 .
C40 H40A 0.9800 .
C40 H40B 0.9800 .
C40 H40C 0.9800 .
C38' H38D 0.9800 .
C38' H38E 0.9800 .
C38' H38F 0.9800 .
C39' H39D 0.9800 .
C39' H39E 0.9800 .
C39' H39F 0.9800 .
C40' H40D 0.9800 .
C40' H40E 0.9800 .
C40' H40F 0.9800 .

loop_
_geom_hbond_atom_site_label_D
_geom_hbond_atom_site_label_H
_geom_hbond_atom_site_label_A
_geom_hbond_distance_DH
_geom_hbond_distance_HA
_geom_hbond_distance_DA
_geom_hbond_angle_DHA
_geom_hbond_site_symmetry_A
C31 H31 N23 0.95 2.68 3.173(7) 113.2 2_756
C31 H31 O10 0.95 2.49 3.225(7) 134.1 2_756
C23 H23 N10 0.95 2.68 3.553(7) 153.6 1_556
C22 H22 N14 0.95 2.56 3.500(7) 168.1 4_656
C12 H12 N2 0.95 2.68 3.560(7) 155.0 5_756
C7 H7 O9 0.95 2.47 3.073(6) 121.3 .
C3 H3 N6 0.95 2.62 3.089(6) 111.0 6
N20 H20B N10 0.90 2.08 2.966(6) 168.2 1_556
N16 H16A N2 0.90 2.26 3.101(6) 154.5 5_756
N12 H12A N19 0.90 2.66 3.098(6) 111.3 2_756
O2 H2A O12' 0.85 2.55 3.15(2) 128.4 2_756
O1 H1A O12 0.85 2.17 2.827(4) 133.5 .
C31 H31 N23 0.95 2.68 3.173(7) 113.2 2_756
C31 H31 O10 0.95 2.49 3.225(7) 134.1 2_756
C23 H23 N10 0.95 2.68 3.553(7) 153.6 1_556
C22 H22 N14 0.95 2.56 3.500(7) 168.1 4_656
C12 H12 N2 0.95 2.68 3.560(7) 155.0 5_756
C7 H7 O9 0.95 2.47 3.073(6) 121.3 .
C3 H3 N6 0.95 2.62 3.089(6) 111.0 6
N20 H20B N10 0.90 2.08 2.966(6) 168.2 1_556
N16 H16A N2 0.90 2.26 3.101(6) 154.5 5_756
N12 H12A N19 0.90 2.66 3.098(6) 111.3 2_756
O2 H2A O12' 0.85 2.55 3.15(2) 128.4 2_756
O1 H1A O12 0.85 2.17 2.827(4) 133.5 .
O1 H1A O12 0.85 2.17 2.827(4) 133.5 .
O2 H2A O12' 0.85 2.55 3.15(2) 128.4 2_756
N12 H12A N19 0.90 2.66 3.098(6) 111.3 2_756
N16 H16A N2 0.90 2.26 3.101(6) 154.5 5_756
N20 H20B N10 0.90 2.08 2.966(6) 168.2 1_556
C3 H3 N6 0.95 2.62 3.089(6) 111.0 6
C7 H7 O9 0.95 2.47 3.073(6) 121.3 .
C12 H12 N2 0.95 2.68 3.560(7) 155.0 5_756
C22 H22 N14 0.95 2.56 3.500(7) 168.1 4_656
C23 H23 N10 0.95 2.68 3.553(7) 153.6 1_556
C31 H31 O10 0.95 2.49 3.225(7) 134.1 2_756
C31 H31 N23 0.95 2.68 3.173(7) 113.2 2_756

loop_
_geom_torsion_atom_site_label_1
_geom_torsion_atom_site_label_2
_geom_torsion_atom_site_label_3
_geom_torsion_atom_site_label_4
_geom_torsion
_geom_torsion_site_symmetry_1
_geom_torsion_site_symmetry_4
N3 Ni1 O4 N7 178.1(3) . .
N8 Ni1 O4 N7 1.6(3) . .
N3 Ni1 O4 Dy1 18.8(2) . .
N8 Ni1 O4 Dy1 -157.7(2) . .
N3 Ni1 O4 Dy2 -101.19(19) . 2_756
N8 Ni1 O4 Dy2 82.31(19) . 2_756
N11 Ni4 O6 N15 -178.0(3) . .
N16 Ni4 O6 N15 0.4(3) . .
N11 Ni4 O6 Dy2 14.6(2) . .
N16 Ni4 O6 Dy2 -166.9(2) . .
N24 Ni5 O10 N23 -3.7(3) . .
N19 Ni5 O10 N23 169.1(3) . .
N24 Ni5 O10 Dy3 169.5(2) . .
N19 Ni5 O10 Dy3 -17.7(2) . .
N3 Ni1 N1 C1 163.9(4) . .
N8 Ni1 N1 C1 -19.5(4) . .
N3 Ni1 N1 C4 -9.0(3) . .
N8 Ni1 N1 C4 167.6(3) . .
Ni3 O3 N3 C5 -100.0(4) . .
Dy3 O3 N3 C5 25.2(4) 2_756 .
Dy1 O3 N3 C5 148.7(3) . .
Ni3 O3 N3 Ni1 83.0(3) . .
Dy3 O3 N3 Ni1 -151.8(2) 2_756 .
Dy1 O3 N3 Ni1 -28.3(4) . .
O4 Ni1 N3 C5 -169.8(4) . .
N1 Ni1 N3 C5 14.4(4) . .
O4 Ni1 N3 O3 7.1(3) . .
N1 Ni1 N3 O3 -168.7(4) . .
Ni1 O4 N7 C10 -0.7(4) . .
Dy1 O4 N7 C10 159.9(3) . .
Dy2 O4 N7 C10 -121.1(3) 2_756 .
Ni1 O4 N7 Dy3 -156.72(17) . .
Dy1 O4 N7 Dy3 4.0(4) . .
Dy2 O4 N7 Dy3 83.0(2) 2_756 .
Ni1 O4 N7 Dy2 120.32(18) . 2_756
Dy1 O4 N7 Dy2 -79.01(19) . 2_756
O4 Ni1 N8 C10 -2.1(3) . .
N1 Ni1 N8 C10 174.0(3) . .
N11 Ni4 N9 C12 174.4(5) . .
N16 Ni4 N9 C12 -4.5(5) . .
N11 Ni4 N9 C14 -7.8(3) . .
N16 Ni4 N9 C14 173.3(3) . .
Dy2 O5 N11 C15 140.2(3) . .
Dy3 O5 N11 C15 -96.2(4) 2_756 .
Dy2 O5 N11 Ni4 -30.3(4) . .
Dy3 O5 N11 Ni4 93.3(3) 2_756 .
O6 Ni4 N11 C15 -161.3(4) . .
N9 Ni4 N11 C15 11.9(4) . .
O6 Ni4 N11 O5 9.3(4) . .
N9 Ni4 N11 O5 -177.5(4) . .
N28 Ni2 N13 C17 -2.5(5) 2_756 .
N15 Ni2 N13 C17 178.6(5) . .
N28 Ni2 N13 C19 170.8(4) 2_756 .
N15 Ni2 N13 C19 -8.1(4) . .
Ni4 O6 N15 C20 -0.2(5) . .
Dy2 O6 N15 C20 167.8(3) . .
Ni4 O6 N15 Ni2 -167.7(2) . .
Dy2 O6 N15 Ni2 0.2(5) . .
O11 Ni2 N15 C20 -163.7(4) 2_756 .
N13 Ni2 N15 C20 10.7(4) . .
O11 Ni2 N15 O6 3.2(4) 2_756 .
N13 Ni2 N15 O6 177.5(4) . .
O6 Ni4 N16 C20 -0.6(3) . .
N9 Ni4 N16 C20 -173.9(3) . .
N24 Ni5 N17 C21 -8.7(5) . .
N19 Ni5 N17 C21 178.3(5) . .
N24 Ni5 N17 C24 173.2(4) . .
N19 Ni5 N17 C24 0.2(4) . .
Dy3 O9 N19 C25 -159.1(3) . .
Dy3 O9 N19 Ni5 22.0(5) . .
O10 Ni5 N19 C25 178.2(4) . .
N17 Ni5 N19 C25 1.8(4) . .
O10 Ni5 N19 O9 -3.0(4) . .
N17 Ni5 N19 O9 -179.3(4) . .
Ni5 O10 N23 C30 0.4(5) . .
Dy3 O10 N23 C30 -172.9(3) . .
Ni5 O10 N23 Ni3 -155.8(2) . 2_756
Dy3 O10 N23 Ni3 30.9(5) . 2_756
O10 Ni5 N24 C30 6.0(4) . .
N17 Ni5 N24 C30 -176.9(4) . .
Ni2 O11 N27 C35 -3.2(4) 2_756 .
Dy2 O11 N27 C35 -175.9(3) 2_756 .
Ni2 O11 N27 Ni3 175.6(2) 2_756 .
Dy2 O11 N27 Ni3 2.9(5) 2_756 .
C4 N1 C1 C2 0.3(7) . .
Ni1 N1 C1 C2 -172.3(4) . .
C3 N2 C2 C1 0.7(8) . .
N1 C1 C2 N2 -1.3(8) . .
C2 N2 C3 C4 0.9(7) . .
C1 N1 C4 C3 1.2(7) . .
Ni1 N1 C4 C3 174.9(4) . .
C1 N1 C4 C5 -170.2(4) . .
Ni1 N1 C4 C5 3.5(5) . .
N2 C3 C4 N1 -1.9(7) . .
N2 C3 C4 C5 168.4(5) . .
O3 N3 C5 N4 -7.6(7) . .
Ni1 N3 C5 N4 169.6(4) . .
O3 N3 C5 C4 167.5(4) . .
Ni1 N3 C5 C4 -15.3(5) . .
Dy3 N4 C5 N3 -15.5(6) 2_756 .
Dy3 N4 C5 C4 170.5(4) 2_756 .
N1 C4 C5 N3 6.9(6) . .
C3 C4 C5 N3 -163.9(5) . .
N1 C4 C5 N4 -178.4(5) . .
C3 C4 C5 N4 10.8(8) . .
C8 N6 C6 C7 -0.3(7) . .
C9 N5 C7 C6 -0.9(7) . .
Dy3 N5 C7 C6 177.1(3) . .
N6 C6 C7 N5 0.2(8) . .
C6 N6 C8 C9 1.0(7) . .
C7 N5 C9 C8 1.7(7) . .
Dy3 N5 C9 C8 -176.4(3) . .
C7 N5 C9 C10 -177.8(4) . .
Dy3 N5 C9 C10 4.1(5) . .
N6 C8 C9 N5 -1.9(7) . .
N6 C8 C9 C10 177.6(4) . .
Ni1 N8 C10 N7 2.3(6) . .
Ni1 N8 C10 C9 -174.7(3) . .
O4 N7 C10 N8 -1.0(6) . .
Dy3 N7 C10 N8 154.9(3) . .
Dy2 N7 C10 N8 -88.0(5) 2_756 .
O4 N7 C10 C9 176.3(3) . .
Dy3 N7 C10 C9 -27.8(5) . .
Dy2 N7 C10 C9 89.3(4) 2_756 .
N5 C9 C10 N8 -168.8(4) . .
C8 C9 C10 N8 11.7(7) . .
N5 C9 C10 N7 14.0(6) . .
C8 C9 C10 N7 -165.5(4) . .
C13 N10 C11 C12 -0.6(8) . .
C14 N9 C12 C11 0.7(7) . .
Ni4 N9 C12 C11 178.4(4) . .
N10 C11 C12 N9 -0.2(8) . .
C11 N10 C13 C14 0.7(8) . .
C12 N9 C14 C13 -0.5(7) . .
Ni4 N9 C14 C13 -178.6(4) . .
C12 N9 C14 C15 -178.8(4) . .
Ni4 N9 C14 C15 3.1(5) . .
N10 C13 C14 N9 -0.2(8) . .
N10 C13 C14 C15 177.8(5) . .
O5 N11 C15 N12 -4.1(7) . .
Ni4 N11 C15 N12 167.3(4) . .
O5 N11 C15 C14 175.8(4) . .
Ni4 N11 C15 C14 -12.8(5) . .
N9 C14 C15 N11 6.1(6) . .
C13 C14 C15 N11 -172.1(5) . .
N9 C14 C15 N12 -174.0(4) . .
C13 C14 C15 N12 7.8(8) . .
C18 N14 C16 C17 -1.2(10) . .
C19 N13 C17 C16 -3.2(8) . .
Ni2 N13 C17 C16 170.0(5) . .
N14 C16 C17 N13 3.4(11) . .
C16 N14 C18 C19 -0.9(9) . .
C17 N13 C19 C18 1.4(8) . .
Ni2 N13 C19 C18 -172.8(4) . .
C17 N13 C19 C20 179.2(5) . .
Ni2 N13 C19 C20 5.1(5) . .
N14 C18 C19 N13 0.8(8) . .
N14 C18 C19 C20 -176.7(5) . .
O6 N15 C20 N16 -0.4(6) . .
Ni2 N15 C20 N16 167.9(3) . .
O6 N15 C20 C19 -178.5(4) . .
Ni2 N15 C20 C19 -10.1(5) . .
Ni4 N16 C20 N15 0.7(6) . .
Ni4 N16 C20 C19 178.4(4) . .
N13 C19 C20 N15 2.9(6) . .
C18 C19 C20 N15 -179.4(5) . .
N13 C19 C20 N16 -175.0(4) . .
C18 C19 C20 N16 2.7(8) . .
C24 N17 C21 C22 0.8(8) . .
Ni5 N17 C21 C22 -177.3(4) . .
C23 N18 C22 C21 -1.2(9) . .
N17 C21 C22 N18 0.3(9) . .
C22 N18 C23 C24 1.1(9) . .
C21 N17 C24 C23 -0.8(7) . .
Ni5 N17 C24 C23 177.6(4) . .
C21 N17 C24 C25 179.7(5) . .
Ni5 N17 C24 C25 -1.9(5) . .
N18 C23 C24 N17 -0.1(9) . .
N18 C23 C24 C25 179.2(5) . .
O9 N19 C25 N20 1.2(7) . .
Ni5 N19 C25 N20 -179.9(4) . .
O9 N19 C25 C24 177.8(4) . .
Ni5 N19 C25 C24 -3.2(6) . .
N17 C24 C25 N19 3.3(6) . .
C23 C24 C25 N19 -176.1(5) . .
N17 C24 C25 N20 180.0(5) . .
C23 C24 C25 N20 0.6(9) . .
C28 N22 C26 C27 -0.8(9) . .
C29 N21 C27 C26 0.6(7) . .
Ni3 N21 C27 C26 -175.3(4) 2_756 .
N22 C26 C27 N21 -0.5(9) . .
C26 N22 C28 C29 1.9(9) . .
C27 N21 C29 C28 0.4(8) . .
Ni3 N21 C29 C28 176.9(4) 2_756 .
C27 N21 C29 C30 178.9(4) . .
Ni3 N21 C29 C30 -4.6(6) 2_756 .
N22 C28 C29 N21 -1.8(9) . .
N22 C28 C29 C30 180.0(5) . .
O10 N23 C30 N24 5.1(7) . .
Ni3 N23 C30 N24 162.6(4) 2_756 .
O10 N23 C30 C29 -168.7(4) . .
Ni3 N23 C30 C29 -11.2(6) 2_756 .
Ni5 N24 C30 N23 -8.0(6) . .
Ni5 N24 C30 C29 165.1(4) . .
N21 C29 C30 N23 10.1(7) . .
C28 C29 C30 N23 -171.6(5) . .
N21 C29 C30 N24 -163.4(5) . .
C28 C29 C30 N24 15.0(9) . .
C34 N25 C31 C32 1.9(8) . .
Ni3 N25 C31 C32 -175.8(4) . .
C33 N26 C32 C31 0.3(9) . .
N25 C31 C32 N26 -1.4(9) . .
C32 N26 C33 C34 0.2(8) . .
C31 N25 C34 C33 -1.4(7) . .
Ni3 N25 C34 C33 176.6(4) . .
C31 N25 C34 C35 -178.9(4) . .
Ni3 N25 C34 C35 -0.9(5) . .
N26 C33 C34 N25 0.4(8) . .
N26 C33 C34 C35 177.7(5) . .
O11 N27 C35 N28 1.5(6) . .
Ni3 N27 C35 N28 -177.4(3) . .
O11 N27 C35 C34 178.3(4) . .
Ni3 N27 C35 C34 -0.6(5) . .
Ni2 N28 C35 N27 1.0(6) 2_756 .
Ni2 N28 C35 C34 -175.4(4) 2_756 .
N25 C34 C35 N27 1.0(6) . .
C33 C34 C35 N27 -176.5(5) . .
N25 C34 C35 N28 177.6(5) . .
C33 C34 C35 N28 0.1(8) . .
Dy2 O8 C36 O7 -12.9(5) . .
Dy2 O8 C36 C37 165.8(4) . .
Dy2 O7 C36 O8 12.3(5) . .
Dy2 O7 C36 C37 -166.4(4) . .
O8 C36 C37 C38 -107.1(6) . .
O7 C36 C37 C38 71.5(7) . .
O8 C36 C37 C40' -172.0(9) . .
O7 C36 C37 C40' 6.6(10) . .
O8 C36 C37 C39' 54.7(9) . .
O7 C36 C37 C39' -126.7(8) . .
O8 C36 C37 C39 17.8(7) . .
O7 C36 C37 C39 -163.6(5) . .
O8 C36 C37 C38' -56.7(8) . .
O7 C36 C37 C38' 122.0(8) . .
O8 C36 C37 C40 134.8(6) . .
O7 C36 C37 C40 -46.6(7) . .

loop_
_platon_squeeze_void_nr
_platon_squeeze_void_average_x
_platon_squeeze_void_average_y
_platon_squeeze_void_average_z
_platon_squeeze_void_volume
_platon_squeeze_void_count_electrons
1 -0.073 0.204 0.211 5864.9 1628.6
